data_7126881
loop_
_publ_author_name
'Yeung, Chi-Fung'
'Chung, Lai-Hon'
'Tse, Sheung-Ying'
'Shek, Hau-Lam'
'Tse, Man-Kit'
'Yiu, Shek-Man'
'Wong, Chun-Yuen'

_publ_section_title
;
 Conventional and unconventional alkyne activations by Ru and Os for
 unprecedented dimetalated quinolizinium complexes.
;
_journal_issue 63
_journal_name_full 'Chemical communications (Cambridge, England)'
_journal_page_first 8908
_journal_page_last 8911
_journal_paper_doi 10.1039/d0cc03480k
_journal_volume 56
_journal_year 2020
_chemical_formula_moiety 'C F3 O3 S, C15 H12 N'
_chemical_formula_sum 'C16 H12 F3 N O3 S'
_chemical_formula_weight 355.33
_space_group_crystal_system orthorhombic
_space_group_IT_number 33
_space_group_name_Hall 'P 2c -2n'
_space_group_name_H-M_alt 'P n a 21'
_atom_sites_solution_hydrogens geom
_atom_sites_solution_primary dual
_audit_creation_date 2018-09-13
_audit_creation_method
;
Olex2 1.2
(compiled 2018.05.29 svn.r3508 for OlexSys, GUI svn.r5506)
;
_audit_update_record
;
2020-05-05 deposited with the CCDC.	2020-07-01 downloaded from the CCDC.
;
_cell_angle_alpha 90
_cell_angle_beta 90
_cell_angle_gamma 90
_cell_formula_units_Z 4
_cell_length_a 13.8910(4)
_cell_length_b 16.2450(4)
_cell_length_c 6.9806(2)
_cell_measurement_reflns_used 9867
_cell_measurement_temperature 173(2)
_cell_measurement_theta_max 74.43
_cell_measurement_theta_min 4.19
_cell_volume 1575.24(7)
_computing_molecular_graphics 'Olex2 (Dolomanov et al., 2009)'
_computing_publication_material 'Olex2 (Dolomanov et al., 2009)'
_computing_structure_refinement 'ShelXL (Sheldrick, 2015)'
_computing_structure_solution 'ShelXT (Sheldrick, 2015)'
_diffrn_ambient_temperature 173.15
_diffrn_measured_fraction_theta_full 1.000
_diffrn_measured_fraction_theta_max 0.998
_diffrn_measurement_device_type 'Bruker APEX-II CCD'
_diffrn_measurement_method '\f and \w scans'
_diffrn_radiation_type CuK\a
_diffrn_radiation_wavelength 1.54184
_diffrn_reflns_av_R_equivalents 0.0553
_diffrn_reflns_av_unetI/netI 0.0498
_diffrn_reflns_Laue_measured_fraction_full 1.000
_diffrn_reflns_Laue_measured_fraction_max 0.998
_diffrn_reflns_limit_h_max 17
_diffrn_reflns_limit_h_min -17
_diffrn_reflns_limit_k_max 20
_diffrn_reflns_limit_k_min -20
_diffrn_reflns_limit_l_max 8
_diffrn_reflns_limit_l_min -7
_diffrn_reflns_number 16540
_diffrn_reflns_point_group_measured_fraction_full 1.000
_diffrn_reflns_point_group_measured_fraction_max 0.998
_diffrn_reflns_theta_full 67.684
_diffrn_reflns_theta_max 74.495
_diffrn_reflns_theta_min 4.188
_diffrn_standards_number 0
_exptl_absorpt_coefficient_mu 2.284
_exptl_absorpt_correction_T_max 0.7538
_exptl_absorpt_correction_T_min 0.4966
_exptl_absorpt_correction_type multi-scan
_exptl_absorpt_process_details
;
SADABS 2016/2: Krause, L., Herbst-Irmer, R., Sheldrick G.M. & Stalke D.,
 J. Appl. Cryst. 48 (2015) 3-10
;
_exptl_crystal_colour colourless
_exptl_crystal_colour_primary colourless
_exptl_crystal_density_diffrn 1.498
_exptl_crystal_description needle
_exptl_crystal_F_000 728
_exptl_crystal_size_max 0.28
_exptl_crystal_size_mid 0.02
_exptl_crystal_size_min 0.01
_refine_diff_density_max 0.265
_refine_diff_density_min -0.208
_refine_diff_density_rms 0.051
_refine_ls_abs_structure_details
;
 Refined as an inversion twin.
;
_refine_ls_abs_structure_Flack 0.03(2)
_refine_ls_extinction_method none
_refine_ls_goodness_of_fit_ref 1.041
_refine_ls_hydrogen_treatment constr
_refine_ls_matrix_type full
_refine_ls_number_parameters 218
_refine_ls_number_reflns 3107
_refine_ls_number_restraints 1
_refine_ls_restrained_S_all 1.040
_refine_ls_R_factor_all 0.0371
_refine_ls_R_factor_gt 0.0362
_refine_ls_shift/su_max 0.000
_refine_ls_shift/su_mean 0.000
_refine_ls_structure_factor_coef Fsqd
_refine_ls_weighting_details 'w=1/[\s^2^(Fo^2^)+(0.0631P)^2^+0.1073P] where P=(Fo^2^+2Fc^2^)/3'
_refine_ls_weighting_scheme calc
_refine_ls_wR_factor_gt 0.0943
_refine_ls_wR_factor_ref 0.0955
_reflns_Friedel_coverage 0.840
_reflns_Friedel_fraction_full 1.000
_reflns_Friedel_fraction_max 0.997
_reflns_number_gt 2994
_reflns_number_total 3107
_reflns_threshold_expression 'I > 2\s(I)'
_cod_data_source_file d0cc03480k2.cif
_cod_data_source_block Q
_cod_depositor_comments 'Adding full bibliography for 7126879--7126885.cif.'
_cod_database_code 7126881
_shelx_shelxl_version_number 2014/7
_shelx_space_group_comment
;
The symmetry employed for this shelxl refinement is uniquely defined
by the following loop, which should always be used as a source of
symmetry information in preference to the above space-group names.
They are only intended as comments.
;
_olex2_refinement_description
;
1. Twinned data refinement
 Scales: 0.97(2)
 0.03(2)
2. Fixed Uiso
 At 1.2 times of:
  All C(H) groups
3.a Aromatic/amide H refined with riding coordinates:
 C1(H1), C2(H2), C3(H3), C4(H4), C6(H6), C8(H8), C9(H9), C11(H11), C12(H12),
 C13(H13), C14(H14), C15(H15)
;
_olex2_submission_special_instructions 'No special instructions were received'

loop_
_space_group_symop_operation_xyz
'x, y, z'
'-x, -y, z+1/2'
'-x+1/2, y+1/2, z+1/2'
'x+1/2, -y+1/2, z'

loop_
_atom_site_label
_atom_site_type_symbol
_atom_site_fract_x
_atom_site_fract_y
_atom_site_fract_z
_atom_site_U_iso_or_equiv
_atom_site_adp_type
_atom_site_occupancy
_atom_site_site_symmetry_order
_atom_site_calc_flag
_atom_site_refinement_flags_posn
_atom_site_refinement_flags_adp
_atom_site_refinement_flags_occupancy
_atom_site_disorder_assembly
_atom_site_disorder_group
S1 S 0.44805(4) 0.30891(3) 0.95293(11) 0.03950(19) Uani 1 1 d . . . . .
F1 F 0.45613(18) 0.22553(15) 0.6320(3) 0.0790(7) Uani 1 1 d . . . . .
F2 F 0.58420(15) 0.29180(17) 0.6967(4) 0.0804(7) Uani 1 1 d . . . . .
F3 F 0.45975(17) 0.35698(16) 0.5969(4) 0.0785(7) Uani 1 1 d . . . . .
O1 O 0.49272(16) 0.24163(11) 1.0529(3) 0.0520(5) Uani 1 1 d . . . . .
O2 O 0.34527(14) 0.30382(12) 0.9361(5) 0.0600(6) Uani 1 1 d . . . . .
O3 O 0.48471(17) 0.38918(11) 0.9999(4) 0.0619(6) Uani 1 1 d . . . . .
N1 N 0.28806(13) 0.01220(12) 0.3574(3) 0.0329(4) Uani 1 1 d . . . . .
C1 C 0.18872(17) 0.00920(17) 0.3568(4) 0.0422(5) Uani 1 1 d . . . . .
H1 H 0.1571 -0.0409 0.3875 0.051 Uiso 1 1 calc R . . . .
C2 C 0.13601(18) 0.0763(2) 0.3136(4) 0.0491(6) Uani 1 1 d . . . . .
H2 H 0.0677 0.0732 0.3133 0.059 Uiso 1 1 calc R . . . .
C3 C 0.18216(18) 0.15102(19) 0.2688(4) 0.0488(6) Uani 1 1 d . . . . .
H3 H 0.1454 0.1983 0.2360 0.059 Uiso 1 1 calc R . . . .
C4 C 0.28031(17) 0.15489(16) 0.2729(4) 0.0406(5) Uani 1 1 d . . . . .
H4 H 0.3117 0.2054 0.2446 0.049 Uiso 1 1 calc R . . . .
C5 C 0.33557(16) 0.08475(14) 0.3187(3) 0.0317(4) Uani 1 1 d . . . . .
C6 C 0.43692(16) 0.08535(13) 0.3235(3) 0.0306(4) Uani 1 1 d . . . . .
H6 H 0.4700 0.1353 0.2969 0.037 Uiso 1 1 calc R . . . .
C7 C 0.48950(15) 0.01602(12) 0.3653(3) 0.0297(4) Uani 1 1 d . . . . .
C8 C 0.43689(16) -0.05776(14) 0.4016(3) 0.0340(5) Uani 1 1 d . . . . .
H8 H 0.4707 -0.1072 0.4294 0.041 Uiso 1 1 calc R . . . .
C9 C 0.34001(17) -0.05831(13) 0.3970(3) 0.0365(5) Uani 1 1 d . . . . .
H9 H 0.3066 -0.1082 0.4216 0.044 Uiso 1 1 calc R . . . .
C10 C 0.59615(16) 0.01747(14) 0.3693(3) 0.0332(4) Uani 1 1 d . . . . .
C11 C 0.64602(17) 0.09070(16) 0.4034(4) 0.0421(5) Uani 1 1 d . . . . .
H11 H 0.6112 0.1398 0.4291 0.050 Uiso 1 1 calc R . . . .
C12 C 0.74558(19) 0.0924(2) 0.4001(5) 0.0542(7) Uani 1 1 d . . . . .
H12 H 0.7786 0.1426 0.4231 0.065 Uiso 1 1 calc R . . . .
C13 C 0.79748(19) 0.0213(2) 0.3635(5) 0.0564(7) Uani 1 1 d . . . . .
H13 H 0.8658 0.0228 0.3598 0.068 Uiso 1 1 calc R . . . .
C14 C 0.7491(2) -0.0519(2) 0.3323(4) 0.0527(7) Uani 1 1 d . . . . .
H14 H 0.7844 -0.1009 0.3085 0.063 Uiso 1 1 calc R . . . .
C15 C 0.64909(19) -0.05405(16) 0.3356(4) 0.0420(5) Uani 1 1 d . . . . .
H15 H 0.6165 -0.1047 0.3146 0.050 Uiso 1 1 calc R . . . .
C16 C 0.4894(2) 0.29522(17) 0.7074(5) 0.0489(6) Uani 1 1 d . . . . .

loop_
_atom_site_aniso_label
_atom_site_aniso_U_11
_atom_site_aniso_U_22
_atom_site_aniso_U_33
_atom_site_aniso_U_23
_atom_site_aniso_U_13
_atom_site_aniso_U_12
S1 0.0446(3) 0.0314(3) 0.0426(3) 0.0013(3) -0.0003(2) 0.00309(17)
F1 0.1082(17) 0.0723(13) 0.0567(13) -0.0214(11) 0.0097(11) -0.0203(11)
F2 0.0519(9) 0.1001(15) 0.0893(17) 0.0108(13) 0.0229(11) -0.0001(10)
F3 0.0874(14) 0.0865(15) 0.0616(13) 0.0347(12) 0.0010(10) 0.0034(11)
O1 0.0671(11) 0.0397(8) 0.0491(11) 0.0085(8) -0.0012(10) 0.0081(8)
O2 0.0429(9) 0.0569(11) 0.0801(17) 0.0076(11) 0.0115(11) 0.0034(7)
O3 0.0776(13) 0.0358(9) 0.0722(17) -0.0074(9) -0.0256(12) 0.0017(8)
N1 0.0351(8) 0.0403(9) 0.0233(8) -0.0020(7) 0.0009(7) -0.0055(7)
C1 0.0350(11) 0.0592(14) 0.0324(11) -0.0053(11) 0.0017(9) -0.0106(10)
C2 0.0350(10) 0.0726(17) 0.0396(14) -0.0073(12) 0.0010(10) 0.0024(11)
C3 0.0439(12) 0.0586(16) 0.0438(14) -0.0075(12) -0.0010(11) 0.0128(11)
C4 0.0417(11) 0.0419(12) 0.0383(12) -0.0018(10) 0.0014(10) 0.0073(9)
C5 0.0367(10) 0.0347(10) 0.0236(9) -0.0016(8) 0.0019(8) -0.0013(8)
C6 0.0355(10) 0.0323(10) 0.0238(10) 0.0005(8) 0.0014(7) -0.0031(8)
C7 0.0376(10) 0.0338(10) 0.0176(9) 0.0000(8) -0.0001(8) -0.0004(8)
C8 0.0448(11) 0.0325(9) 0.0247(11) 0.0013(8) -0.0030(8) -0.0016(8)
C9 0.0474(11) 0.0343(9) 0.0280(11) 0.0013(8) -0.0029(9) -0.0084(8)
C10 0.0367(10) 0.0429(11) 0.0202(9) 0.0033(8) -0.0008(8) 0.0017(9)
C11 0.0393(11) 0.0484(12) 0.0385(13) 0.0054(10) -0.0026(9) -0.0029(9)
C12 0.0410(12) 0.0696(18) 0.0519(18) 0.0082(13) -0.0027(11) -0.0104(11)
C13 0.0364(11) 0.088(2) 0.0445(15) 0.0101(15) 0.0009(11) 0.0035(13)
C14 0.0477(14) 0.0747(19) 0.0358(14) 0.0051(13) 0.0031(11) 0.0204(12)
C15 0.0470(13) 0.0500(13) 0.0290(12) 0.0022(10) -0.0007(9) 0.0098(10)
C16 0.0507(14) 0.0494(13) 0.0466(15) 0.0077(12) 0.0045(12) -0.0041(11)

loop_
_atom_type_symbol
_atom_type_description
_atom_type_scat_dispersion_real
_atom_type_scat_dispersion_imag
_atom_type_scat_source
C C 0.0181 0.0091 'International Tables Vol C Tables 4.2.6.8 and 6.1.1.4'
H H 0.0000 0.0000 'International Tables Vol C Tables 4.2.6.8 and 6.1.1.4'
F F 0.0727 0.0534 'International Tables Vol C Tables 4.2.6.8 and 6.1.1.4'
N N 0.0311 0.0180 'International Tables Vol C Tables 4.2.6.8 and 6.1.1.4'
O O 0.0492 0.0322 'International Tables Vol C Tables 4.2.6.8 and 6.1.1.4'
S S 0.3331 0.5567 'International Tables Vol C Tables 4.2.6.8 and 6.1.1.4'

loop_
_geom_angle_atom_site_label_1
_geom_angle_atom_site_label_2
_geom_angle_atom_site_label_3
_geom_angle
_geom_angle_site_symmetry_1
_geom_angle_site_symmetry_3
_geom_angle_publ_flag
O1 S1 O3 115.21(14) . . ?
O1 S1 C16 103.17(14) . . ?
O2 S1 O1 115.18(13) . . ?
O2 S1 O3 115.05(13) . . ?
O2 S1 C16 103.26(16) . . ?
O3 S1 C16 102.34(15) . . ?
C1 N1 C9 119.55(19) . . ?
C5 N1 C1 120.6(2) . . ?
C5 N1 C9 119.89(18) . . ?
N1 C1 H1 119.5 . . ?
C2 C1 N1 121.0(2) . . ?
C2 C1 H1 119.5 . . ?
C1 C2 H2 120.0 . . ?
C1 C2 C3 120.0(2) . . ?
C3 C2 H2 120.0 . . ?
C2 C3 H3 120.3 . . ?
C4 C3 C2 119.3(2) . . ?
C4 C3 H3 120.3 . . ?
C3 C4 H4 119.6 . . ?
C3 C4 C5 120.7(2) . . ?
C5 C4 H4 119.6 . . ?
N1 C5 C4 118.3(2) . . ?
N1 C5 C6 118.71(19) . . ?
C6 C5 C4 122.9(2) . . ?
C5 C6 H6 119.0 . . ?
C7 C6 C5 122.06(19) . . ?
C7 C6 H6 119.0 . . ?
C6 C7 C8 117.02(19) . . ?
C6 C7 C10 121.50(18) . . ?
C8 C7 C10 121.48(18) . . ?
C7 C8 H8 119.6 . . ?
C9 C8 C7 120.90(19) . . ?
C9 C8 H8 119.6 . . ?
N1 C9 H9 119.3 . . ?
C8 C9 N1 121.42(19) . . ?
C8 C9 H9 119.3 . . ?
C11 C10 C7 120.8(2) . . ?
C15 C10 C7 120.7(2) . . ?
C15 C10 C11 118.5(2) . . ?
C10 C11 H11 119.7 . . ?
C12 C11 C10 120.6(3) . . ?
C12 C11 H11 119.7 . . ?
C11 C12 H12 119.8 . . ?
C11 C12 C13 120.5(3) . . ?
C13 C12 H12 119.8 . . ?
C12 C13 H13 120.2 . . ?
C14 C13 C12 119.5(2) . . ?
C14 C13 H13 120.2 . . ?
C13 C14 H14 119.8 . . ?
C13 C14 C15 120.3(3) . . ?
C15 C14 H14 119.8 . . ?
C10 C15 H15 119.7 . . ?
C14 C15 C10 120.5(3) . . ?
C14 C15 H15 119.7 . . ?
F1 C16 S1 111.5(2) . . ?
F2 C16 S1 111.9(2) . . ?
F2 C16 F1 106.7(3) . . ?
F2 C16 F3 107.9(2) . . ?
F3 C16 S1 110.9(2) . . ?
F3 C16 F1 107.7(3) . . ?

loop_
_geom_bond_atom_site_label_1
_geom_bond_atom_site_label_2
_geom_bond_distance
_geom_bond_site_symmetry_2
_geom_bond_publ_flag
S1 O1 1.4374(19) . ?
S1 O2 1.435(2) . ?
S1 O3 1.4378(19) . ?
S1 C16 1.821(3) . ?
F1 C16 1.331(4) . ?
F2 C16 1.321(4) . ?
F3 C16 1.331(4) . ?
N1 C1 1.381(3) . ?
N1 C5 1.377(3) . ?
N1 C9 1.382(3) . ?
C1 H1 0.9500 . ?
C1 C2 1.348(4) . ?
C2 H2 0.9500 . ?
C2 C3 1.408(5) . ?
C3 H3 0.9500 . ?
C3 C4 1.365(3) . ?
C4 H4 0.9500 . ?
C4 C5 1.411(3) . ?
C5 C6 1.408(3) . ?
C6 H6 0.9500 . ?
C6 C7 1.374(3) . ?
C7 C8 1.426(3) . ?
C7 C10 1.482(3) . ?
C8 H8 0.9500 . ?
C8 C9 1.346(3) . ?
C9 H9 0.9500 . ?
C10 C11 1.397(3) . ?
C10 C15 1.395(3) . ?
C11 H11 0.9500 . ?
C11 C12 1.383(3) . ?
C12 H12 0.9500 . ?
C12 C13 1.385(5) . ?
C13 H13 0.9500 . ?
C13 C14 1.383(5) . ?
C14 H14 0.9500 . ?
C14 C15 1.390(4) . ?
C15 H15 0.9500 . ?

loop_
_geom_torsion_atom_site_label_1
_geom_torsion_atom_site_label_2
_geom_torsion_atom_site_label_3
_geom_torsion_atom_site_label_4
_geom_torsion
_geom_torsion_site_symmetry_1
_geom_torsion_site_symmetry_2
_geom_torsion_site_symmetry_3
_geom_torsion_site_symmetry_4
_geom_torsion_publ_flag
O1 S1 C16 F1 64.6(2) . . . . ?
O1 S1 C16 F2 -54.9(2) . . . . ?
O1 S1 C16 F3 -175.3(2) . . . . ?
O2 S1 C16 F1 -55.7(2) . . . . ?
O2 S1 C16 F2 -175.1(2) . . . . ?
O2 S1 C16 F3 64.4(2) . . . . ?
O3 S1 C16 F1 -175.5(2) . . . . ?
O3 S1 C16 F2 65.1(2) . . . . ?
O3 S1 C16 F3 -55.4(2) . . . . ?
N1 C1 C2 C3 -0.3(4) . . . . ?
N1 C5 C6 C7 0.0(3) . . . . ?
C1 N1 C5 C4 -2.0(3) . . . . ?
C1 N1 C5 C6 179.09(18) . . . . ?
C1 N1 C9 C8 -179.1(2) . . . . ?
C1 C2 C3 C4 -1.1(4) . . . . ?
C2 C3 C4 C5 0.9(4) . . . . ?
C3 C4 C5 N1 0.6(4) . . . . ?
C3 C4 C5 C6 179.5(2) . . . . ?
C4 C5 C6 C7 -178.9(2) . . . . ?
C5 N1 C1 C2 1.8(4) . . . . ?
C5 N1 C9 C8 0.9(3) . . . . ?
C5 C6 C7 C8 0.8(3) . . . . ?
C5 C6 C7 C10 179.85(18) . . . . ?
C6 C7 C8 C9 -0.8(3) . . . . ?
C6 C7 C10 C11 24.5(3) . . . . ?
C6 C7 C10 C15 -154.3(2) . . . . ?
C7 C8 C9 N1 -0.1(3) . . . . ?
C7 C10 C11 C12 -177.6(2) . . . . ?
C7 C10 C15 C14 177.6(2) . . . . ?
C8 C7 C10 C11 -156.5(2) . . . . ?
C8 C7 C10 C15 24.7(3) . . . . ?
C9 N1 C1 C2 -178.2(2) . . . . ?
C9 N1 C5 C4 178.0(2) . . . . ?
C9 N1 C5 C6 -0.9(3) . . . . ?
C10 C7 C8 C9 -179.8(2) . . . . ?
C10 C11 C12 C13 -0.2(4) . . . . ?
C11 C10 C15 C14 -1.2(4) . . . . ?
C11 C12 C13 C14 -0.7(5) . . . . ?
C12 C13 C14 C15 0.7(5) . . . . ?
C13 C14 C15 C10 0.3(4) . . . . ?
C15 C10 C11 C12 1.2(4) . . . . ?

loop_
_twin_individual_id
_twin_individual_mass_fraction_refined
1 0.97(2)
2 0.03(2)
